data_7119750
loop_
_publ_author_name
'Song, Li-Cheng'
'Yang, Xi-Yue'
'Cao, Meng'
'Gao, Xiu-Yun'
'Liu, Bei-Bei'
'Zhu, Liang'
'Jiang, Feng'

_publ_section_title
;
 Dithiolato-bridged nickel-iron complexes as models for the active site of
 [NiFe]-hydrogenases.
;
_journal_issue 27
_journal_name_full 'Chemical communications (Cambridge, England)'
_journal_page_first 3818
_journal_page_last 3821
_journal_paper_doi 10.1039/c7cc00149e
_journal_volume 53
_journal_year 2017
_chemical_formula_moiety 'C62 H58 Fe N Ni O P4 S2, B F4, C3 H6 O, 0.5(C2 H3 O)'
_chemical_formula_sum 'C66 H65.5 B F4 Fe N Ni O2.5 P4 S2'
_chemical_formula_weight 1302.06
_chemical_name_systematic
;
 ? 
;
_space_group_crystal_system triclinic
_space_group_IT_number 2
_space_group_name_Hall '-P 1'
_space_group_name_H-M_alt 'P -1'
_symmetry_space_group_name_Hall '-P 1'
_symmetry_space_group_name_H-M 'P -1'
_atom_sites_solution_hydrogens mixed
_audit_creation_date 2016-07-15
_audit_creation_method
;
Olex2 1.2
(compiled 2016.02.19 svn.r3266 for OlexSys, GUI svn.r5155)
;
_audit_update_record
;
2016-07-15 deposited with the CCDC.
2017-03-06 downloaded from the CCDC.
;
_cell_angle_alpha 91.325(2)
_cell_angle_beta 102.625(2)
_cell_angle_gamma 114.931(2)
_cell_formula_units_Z 2
_cell_length_a 14.4664(18)
_cell_length_b 15.2948(17)
_cell_length_c 15.8846(15)
_cell_measurement_reflns_used 7550
_cell_measurement_temperature 113
_cell_measurement_theta_max 27.5
_cell_measurement_theta_min 3.1
_cell_volume 3083.6(6)
_computing_cell_refinement
;
CrystalClear-SM Expert 2.1 b42 (Rigaku, 2015)
;
_computing_data_collection
;
CrystalClear-SM Expert 2.1 b42 (Rigaku, 2015)
;
_computing_data_reduction
;
CrystalClear-SM Expert 2.1 b42 (Rigaku, 2015)
;
_computing_molecular_graphics 'Olex2 (Dolomanov et al., 2009)'
_computing_publication_material 'Olex2 (Dolomanov et al., 2009)'
_computing_structure_refinement 'ShelXL (Sheldrick, 2015)'
_computing_structure_solution 'SHELXS-97 (Sheldrick, 1990)'
_diffrn_ambient_temperature 113
_diffrn_detector PILT
_diffrn_detector_area_resol_mean 5.8140
_diffrn_measured_fraction_theta_full 0.956
_diffrn_measured_fraction_theta_max 0.980
_diffrn_measurement_details
;
scan:
    Number of images: 360
               Slice: -105.0000 - 75.0000
         Image width: 0.5000
            Exp time: 10.0000
       Rotation axis: Omega
               Omega: 0.0000
                 Chi: 45.0000
                 Phi: 0.0000
                 XTD: 44.9924
              2theta: -15.0798
scan:
    Number of images: 300
               Slice: -105.0000 - 45.0000
         Image width: 0.5000
            Exp time: 10.0000
       Rotation axis: Omega
               Omega: 0.0000
                 Chi: 45.0000
                 Phi: 90.0000
                 XTD: 44.9924
              2theta: -15.0798
scan:
    Number of images: 260
               Slice: -105.0000 - 25.0000
         Image width: 0.5000
            Exp time: 10.0000
       Rotation axis: Omega
               Omega: 0.0000
                 Chi: 45.0000
                 Phi: 180.0000
                 XTD: 44.9924
              2theta: -15.0798
;
_diffrn_measurement_device
;
AFC10: Fixed Chi 2 circle
;
_diffrn_measurement_device_type
;
Rigaku Pilatus 200K
;
_diffrn_measurement_method 'profile data from \w-scans'
_diffrn_measurement_specimen_support Fiber
_diffrn_orient_matrix_type d*Trek
_diffrn_orient_matrix_UB_11 -0.047755
_diffrn_orient_matrix_UB_12 0.062593
_diffrn_orient_matrix_UB_13 0.002451
_diffrn_orient_matrix_UB_21 -0.039252
_diffrn_orient_matrix_UB_22 0.012415
_diffrn_orient_matrix_UB_23 -0.059944
_diffrn_orient_matrix_UB_31 -0.056605
_diffrn_orient_matrix_UB_32 -0.023424
_diffrn_orient_matrix_UB_33 0.021933
_diffrn_radiation_monochromator Confocal
_diffrn_radiation_type MoK\a
_diffrn_radiation_wavelength 0.71073
_diffrn_reflns_av_R_equivalents 0.0270
_diffrn_reflns_av_unetI/netI 0.0227
_diffrn_reflns_Laue_measured_fraction_full 0.956
_diffrn_reflns_Laue_measured_fraction_max 0.980
_diffrn_reflns_limit_h_max 17
_diffrn_reflns_limit_h_min -17
_diffrn_reflns_limit_k_max 18
_diffrn_reflns_limit_k_min -18
_diffrn_reflns_limit_l_max 18
_diffrn_reflns_limit_l_min -18
_diffrn_reflns_number 28937
_diffrn_reflns_point_group_measured_fraction_full 0.956
_diffrn_reflns_point_group_measured_fraction_max 0.980
_diffrn_reflns_theta_full 25.242
_diffrn_reflns_theta_max 25.008
_diffrn_reflns_theta_min 3.000
_diffrn_source 'Rotating Anode'
_diffrn_source_current 24.0
_diffrn_source_power 1.2
_diffrn_source_voltage 50.0
_exptl_absorpt_coefficient_mu 0.770
_exptl_absorpt_correction_T_max 1.000
_exptl_absorpt_correction_T_min 0.942
_exptl_absorpt_correction_type multi-scan
_exptl_absorpt_process_details 'REQAB (Rigaku, 1998)'
_exptl_crystal_colour Colorless
_exptl_crystal_density_diffrn 1.402
_exptl_crystal_density_method "'not measured'"
_exptl_crystal_description Prism
_exptl_crystal_F_000 1351
_exptl_crystal_preparation Fiber
_exptl_crystal_size_max 0.2
_exptl_crystal_size_mid 0.18
_exptl_crystal_size_min 0.12
_refine_diff_density_max 0.831
_refine_diff_density_min -0.655
_refine_diff_density_rms 0.069
_refine_ls_extinction_method none
_refine_ls_goodness_of_fit_ref 1.102
_refine_ls_hydrogen_treatment mixed
_refine_ls_matrix_type full
_refine_ls_number_parameters 763
_refine_ls_number_reflns 10653
_refine_ls_number_restraints 36
_refine_ls_restrained_S_all 1.107
_refine_ls_R_factor_all 0.0504
_refine_ls_R_factor_gt 0.0421
_refine_ls_shift/su_max 0.001
_refine_ls_shift/su_mean 0.000
_refine_ls_structure_factor_coef Fsqd
_refine_ls_weighting_details
;
 w=1/[\s^2^(Fo^2^)+(0.0334P)^2^+6.8238P]
 where P=(Fo^2^+2Fc^2^)/3
;
_refine_ls_weighting_scheme calc
_refine_ls_wR_factor_gt 0.0981
_refine_ls_wR_factor_ref 0.1053
_reflns_Friedel_coverage 0.000
_reflns_number_gt 9430
_reflns_number_total 10653
_reflns_threshold_expression 'I > 2\s(I)'
_cod_data_source_file c7cc00149e2.cif
_cod_data_source_block shelx
_cod_depositor_comments
;
The following automatic conversions were performed:

'_exptl_absorpt_correction_type' value 'Multi-scan' changed to
'multi-scan' according to
/home/data/users/saulius/crontab/automatic-downloads/rss-feeds/RSC/lib/dictionaries/cif_core.dic
dictionary named 'cif_core.dic' version 2.4.2 from 2011-04-26.

Automatic conversion script
Id: cif_fix_values 4973 2017-02-22 13:04:09Z antanas 

 Adding full bibliography for 7119749--7119751.cif.
;
_cod_original_formula_sum 'C66 H65.50 B F4 Fe N Ni O2.50 P4 S2'
_cod_database_code 7119750
_shelxl_version_number 2013-2
_shelx_space_group_comment
;
The symmetry employed for this shelxl refinement is uniquely defined
by the following loop, which should always be used as a source of
symmetry information in preference to the above space-group names.
They are only intended as comments.
;
_shelx_estimated_absorpt_t_max 0.913
_shelx_estimated_absorpt_t_min 0.861
_olex2_refinement_description
;
1. Fixed Uiso
 At 1.2 times of:
  All C(H) groups, All C(H,H) groups, All Fe(H) groups
 At 1.5 times of:
  All C(H,H,H) groups
2. Uiso/Uaniso restraints and constraints
Uanis(O2) \\sim Ueq, Uanis(C63) \\sim Ueq, Uanis(C64) \\sim Ueq, Uanis(C65)
\\sim Ueq, Uanis(C66) \\sim Ueq, Uanis(C67) \\sim Ueq: with sigma of 0.01 and
sigma for terminal atoms of 0.02
3. Others
 Fixed Sof: O3(0.5) C66(0.5) C67(0.5) H67A(0.5) H67B(0.5) H67C(0.5)
4.a Secondary CH2 refined with riding coordinates:
 C28(H28A,H28B), C29(H29A,H29B), C30(H30A,H30B), C43(H43A,H43B), C44(H44A,H44B)
4.b Aromatic/amide H refined with riding coordinates:
 C3(H3), C4(H4), C5(H5), C6(H6), C7(H7), C9(H9), C10(H10), C11(H11), C12(H12),
 C13(H13), C14(H14), C15(H15), C17(H17), C18(H18), C19(H19), C20(H20), C21(H21),
  C23(H23), C24(H24), C25(H25), C26(H26), C27(H27), C32(H32), C33(H33),
 C34(H34), C35(H35), C36(H36), C38(H38), C39(H39), C40(H40), C41(H41), C42(H42),
  C46(H46), C47(H47), C48(H48), C49(H49), C50(H50), C52(H52), C53(H53),
 C54(H54), C55(H55), C56(H56), C58(H58), C59(H59), C60(H60), C61(H61), C62(H62)
4.c Idealised Me refined as rotating group:
 C65(H65A,H65B,H65C), C63(H63A,H63B,H63C), C67(H67A,H67B,H67C)
;
_olex2_submission_special_instructions 'No special instructions were received'

loop_
_space_group_symop_operation_xyz
'x, y, z'
'-x, -y, -z'

loop_
_atom_site_label
_atom_site_type_symbol
_atom_site_fract_x
_atom_site_fract_y
_atom_site_fract_z
_atom_site_U_iso_or_equiv
_atom_site_adp_type
_atom_site_occupancy
_atom_site_site_symmetry_order
_atom_site_calc_flag
_atom_site_refinement_flags_posn
_atom_site_refinement_flags_adp
_atom_site_refinement_flags_occupancy
Ni1 Ni 0.60284(3) 0.20907(3) 0.24403(2) 0.01686(10) Uani 1 1 d . . .
Fe1 Fe 0.79045(3) 0.36999(3) 0.17819(3) 0.01737(10) Uani 1 1 d . . .
H H 0.774(2) 0.326(2) 0.055(2) 0.021 Uiso 1 1 d R . .
S1 S 0.60979(5) 0.30755(5) 0.14185(4) 0.01690(15) Uani 1 1 d . . .
S2 S 0.74802(6) 0.21380(5) 0.21152(5) 0.02017(16) Uani 1 1 d . . .
P1 P 0.80779(6) 0.49988(5) 0.11740(5) 0.01901(16) Uani 1 1 d . . .
P2 P 0.95590(6) 0.41226(6) 0.18366(5) 0.02024(17) Uani 1 1 d . . .
P3 P 0.61191(6) 0.10987(6) 0.33863(5) 0.02049(17) Uani 1 1 d . . .
P4 P 0.44894(6) 0.19857(6) 0.24895(5) 0.01982(17) Uani 1 1 d . . .
O1 O 0.8398(2) 0.47189(19) 0.35272(15) 0.0380(6) Uani 1 1 d . . .
N1 N 0.4362(2) 0.1034(2) 0.39242(17) 0.0268(6) Uani 1 1 d . . .
C1 C 0.8156(2) 0.4271(2) 0.2856(2) 0.0242(7) Uani 1 1 d . . .
C2 C 0.7194(2) 0.4842(2) 0.0104(2) 0.0238(7) Uani 1 1 d . . .
C3 C 0.7265(3) 0.4318(2) -0.0596(2) 0.0307(7) Uani 1 1 d . . .
H3 H 0.7760 0.4052 -0.0506 0.037 Uiso 1 1 calc R . .
C4 C 0.6619(3) 0.4188(3) -0.1419(2) 0.0400(9) Uani 1 1 d . . .
H4 H 0.6678 0.3843 -0.1894 0.048 Uiso 1 1 calc R . .
C5 C 0.5885(3) 0.4563(3) -0.1546(2) 0.0399(9) Uani 1 1 d . . .
H5 H 0.5450 0.4485 -0.2112 0.048 Uiso 1 1 calc R . .
C6 C 0.5783(3) 0.5044(3) -0.0861(2) 0.0382(8) Uani 1 1 d . . .
H6 H 0.5260 0.5277 -0.0949 0.046 Uiso 1 1 calc R . .
C7 C 0.6438(3) 0.5195(2) -0.0039(2) 0.0296(7) Uani 1 1 d . . .
H7 H 0.6371 0.5542 0.0430 0.036 Uiso 1 1 calc R . .
C8 C 0.8011(2) 0.5978(2) 0.1806(2) 0.0233(7) Uani 1 1 d . . .
C9 C 0.7166(3) 0.5751(2) 0.2181(2) 0.0305(7) Uani 1 1 d . . .
H9 H 0.6606 0.5113 0.2057 0.037 Uiso 1 1 calc R . .
C10 C 0.7133(3) 0.6450(3) 0.2735(2) 0.0377(9) Uani 1 1 d . . .
H10 H 0.6549 0.6291 0.2981 0.045 Uiso 1 1 calc R . .
C11 C 0.7948(3) 0.7368(3) 0.2926(2) 0.0409(9) Uani 1 1 d . . .
H11 H 0.7934 0.7841 0.3314 0.049 Uiso 1 1 calc R . .
C12 C 0.8779(3) 0.7604(3) 0.2559(3) 0.0420(9) Uani 1 1 d . . .
H12 H 0.9333 0.8245 0.2688 0.050 Uiso 1 1 calc R . .
C13 C 0.8828(3) 0.6917(2) 0.1995(2) 0.0320(8) Uani 1 1 d . . .
H13 H 0.9410 0.7088 0.1744 0.038 Uiso 1 1 calc R . .
C14 C 0.9373(2) 0.5566(2) 0.0968(2) 0.0269(7) Uani 1 1 d . . .
H14 H 0.9568 0.6103 0.0647 0.032 Uiso 1 1 calc R . .
C15 C 1.0034(2) 0.5197(2) 0.1285(2) 0.0285(7) Uani 1 1 d . . .
H15 H 1.0737 0.5483 0.1227 0.034 Uiso 1 1 calc R . .
C16 C 1.0505(2) 0.4455(2) 0.2899(2) 0.0274(7) Uani 1 1 d . . .
C17 C 1.1405(3) 0.5328(3) 0.3134(3) 0.0431(9) Uani 1 1 d . . .
H17 H 1.1549 0.5799 0.2742 0.052 Uiso 1 1 calc R . .
C18 C 1.2104(3) 0.5513(4) 0.3954(3) 0.0584(13) Uani 1 1 d . . .
H18 H 1.2727 0.6107 0.4113 0.070 Uiso 1 1 calc R . .
C19 C 1.1895(4) 0.4847(4) 0.4525(3) 0.0616(14) Uani 1 1 d . . .
H19 H 1.2370 0.4982 0.5082 0.074 Uiso 1 1 calc R . .
C20 C 1.1002(3) 0.3984(4) 0.4300(3) 0.0594(13) Uani 1 1 d . . .
H20 H 1.0861 0.3523 0.4701 0.071 Uiso 1 1 calc R . .
C21 C 1.0300(3) 0.3781(3) 0.3484(2) 0.0443(10) Uani 1 1 d . . .
H21 H 0.9683 0.3181 0.3330 0.053 Uiso 1 1 calc R . .
C22 C 0.9971(2) 0.3350(2) 0.1255(2) 0.0231(6) Uani 1 1 d . . .
C23 C 1.1007(3) 0.3472(3) 0.1497(2) 0.0348(8) Uani 1 1 d . . .
H23 H 1.1487 0.3922 0.1990 0.042 Uiso 1 1 calc R . .
C24 C 1.1347(3) 0.2943(3) 0.1025(2) 0.0398(9) Uani 1 1 d . . .
H24 H 1.2059 0.3042 0.1190 0.048 Uiso 1 1 calc R . .
C25 C 1.0653(3) 0.2273(3) 0.0314(2) 0.0353(8) Uani 1 1 d . . .
H25 H 1.0877 0.1891 0.0007 0.042 Uiso 1 1 calc R . .
C26 C 0.9638(3) 0.2167(2) 0.0059(2) 0.0281(7) Uani 1 1 d . . .
H26 H 0.9159 0.1712 -0.0432 0.034 Uiso 1 1 calc R . .
C27 C 0.9308(2) 0.2719(2) 0.0513(2) 0.0243(7) Uani 1 1 d . . .
H27 H 0.8615 0.2663 0.0310 0.029 Uiso 1 1 calc R . .
C28 C 0.5678(3) 0.2206(2) 0.04393(19) 0.0241(7) Uani 1 1 d . . .
H28A H 0.4937 0.2048 0.0147 0.029 Uiso 1 1 calc R . .
H28B H 0.6113 0.2520 0.0034 0.029 Uiso 1 1 calc R . .
C29 C 0.5760(3) 0.1262(2) 0.0614(2) 0.0272(7) Uani 1 1 d . . .
H29A H 0.5258 0.0918 0.0963 0.033 Uiso 1 1 calc R . .
H29B H 0.5522 0.0849 0.0048 0.033 Uiso 1 1 calc R . .
C30 C 0.6830(3) 0.1334(2) 0.1076(2) 0.0250(7) Uani 1 1 d . . .
H30A H 0.7301 0.1563 0.0680 0.030 Uiso 1 1 calc R . .
H30B H 0.6747 0.0673 0.1183 0.030 Uiso 1 1 calc R . .
C31 C 0.7249(3) 0.1589(2) 0.4321(2) 0.0268(7) Uani 1 1 d . . .
C32 C 0.7922(3) 0.2572(3) 0.4462(2) 0.0320(8) Uani 1 1 d . . .
H32 H 0.7829 0.2978 0.4040 0.038 Uiso 1 1 calc R . .
C33 C 0.8733(3) 0.2971(3) 0.5218(3) 0.0465(10) Uani 1 1 d . . .
H33 H 0.9201 0.3644 0.5309 0.056 Uiso 1 1 calc R . .
C34 C 0.8851(4) 0.2376(4) 0.5835(3) 0.0571(12) Uani 1 1 d . . .
H34 H 0.9391 0.2646 0.6359 0.069 Uiso 1 1 calc R . .
C35 C 0.8187(4) 0.1391(4) 0.5693(3) 0.0560(12) Uani 1 1 d . . .
H35 H 0.8280 0.0987 0.6117 0.067 Uiso 1 1 calc R . .
C36 C 0.7393(3) 0.0992(3) 0.4942(2) 0.0400(9) Uani 1 1 d . . .
H36 H 0.6944 0.0314 0.4844 0.048 Uiso 1 1 calc R . .
C37 C 0.6145(3) 0.0051(2) 0.28470(19) 0.0230(7) Uani 1 1 d . . .
C38 C 0.7066(3) -0.0064(2) 0.2944(2) 0.0293(7) Uani 1 1 d . . .
H38 H 0.7705 0.0394 0.3327 0.035 Uiso 1 1 calc R . .
C39 C 0.7041(3) -0.0857(3) 0.2472(3) 0.0401(9) Uani 1 1 d . . .
H39 H 0.7668 -0.0937 0.2534 0.048 Uiso 1 1 calc R . .
C40 C 0.6121(3) -0.1526(3) 0.1918(2) 0.0407(9) Uani 1 1 d . . .
H40 H 0.6114 -0.2067 0.1606 0.049 Uiso 1 1 calc R . .
C41 C 0.5210(3) -0.1413(3) 0.1814(2) 0.0375(9) Uani 1 1 d . . .
H41 H 0.4574 -0.1876 0.1432 0.045 Uiso 1 1 calc R . .
C42 C 0.5220(3) -0.0621(2) 0.2268(2) 0.0289(7) Uani 1 1 d . . .
H42 H 0.4594 -0.0535 0.2184 0.035 Uiso 1 1 calc R . .
C43 C 0.4980(3) 0.0507(2) 0.3886(2) 0.0260(7) Uani 1 1 d . . .
H43A H 0.4508 -0.0142 0.3550 0.031 Uiso 1 1 calc R . .
H43B H 0.5253 0.0405 0.4485 0.031 Uiso 1 1 calc R . .
C44 C 0.3716(3) 0.1027(2) 0.3087(2) 0.0280(7) Uani 1 1 d . . .
H44A H 0.3113 0.1137 0.3171 0.034 Uiso 1 1 calc R . .
H44B H 0.3433 0.0383 0.2739 0.034 Uiso 1 1 calc R . .
C45 C 0.4479(3) 0.1600(2) 0.4679(2) 0.0268(7) Uani 1 1 d . . .
C46 C 0.5323(3) 0.1827(2) 0.5403(2) 0.0310(7) Uani 1 1 d . . .
H46 H 0.5864 0.1640 0.5372 0.037 Uiso 1 1 calc R . .
C47 C 0.5381(3) 0.2325(3) 0.6172(2) 0.0407(9) Uani 1 1 d . . .
H47 H 0.5951 0.2457 0.6665 0.049 Uiso 1 1 calc R . .
C48 C 0.4625(4) 0.2630(3) 0.6229(3) 0.0474(10) Uani 1 1 d . . .
H48 H 0.4673 0.2976 0.6754 0.057 Uiso 1 1 calc R . .
C49 C 0.3801(4) 0.2426(3) 0.5516(3) 0.0471(10) Uani 1 1 d . . .
H49 H 0.3280 0.2640 0.5549 0.057 Uiso 1 1 calc R . .
C50 C 0.3710(3) 0.1913(3) 0.4745(2) 0.0381(9) Uani 1 1 d . . .
H50 H 0.3128 0.1775 0.4261 0.046 Uiso 1 1 calc R . .
C51 C 0.3619(2) 0.1669(2) 0.1394(2) 0.0232(6) Uani 1 1 d . . .
C52 C 0.3158(3) 0.0710(2) 0.0992(2) 0.0312(8) Uani 1 1 d . . .
H52 H 0.3245 0.0218 0.1306 0.037 Uiso 1 1 calc R . .
C53 C 0.2569(3) 0.0477(3) 0.0130(2) 0.0393(9) Uani 1 1 d . . .
H53 H 0.2245 -0.0178 -0.0140 0.047 Uiso 1 1 calc R . .
C54 C 0.2456(3) 0.1194(3) -0.0331(2) 0.0411(9) Uani 1 1 d . . .
H54 H 0.2060 0.1033 -0.0921 0.049 Uiso 1 1 calc R . .
C55 C 0.2914(3) 0.2145(3) 0.0059(2) 0.0368(8) Uani 1 1 d . . .
H55 H 0.2834 0.2635 -0.0263 0.044 Uiso 1 1 calc R . .
C56 C 0.3493(2) 0.2387(3) 0.0924(2) 0.0280(7) Uani 1 1 d . . .
H56 H 0.3802 0.3040 0.1193 0.034 Uiso 1 1 calc R . .
C57 C 0.4481(2) 0.3073(2) 0.29664(19) 0.0214(6) Uani 1 1 d . . .
C58 C 0.3528(3) 0.3116(2) 0.2940(2) 0.0288(7) Uani 1 1 d . . .
H58 H 0.2884 0.2595 0.2628 0.035 Uiso 1 1 calc R . .
C59 C 0.3516(3) 0.3908(3) 0.3364(2) 0.0346(8) Uani 1 1 d . . .
H59 H 0.2865 0.3932 0.3339 0.041 Uiso 1 1 calc R . .
C60 C 0.4450(3) 0.4666(3) 0.3824(2) 0.0358(8) Uani 1 1 d . . .
H60 H 0.4440 0.5209 0.4119 0.043 Uiso 1 1 calc R . .
C61 C 0.5393(3) 0.4633(3) 0.3856(2) 0.0370(8) Uani 1 1 d . . .
H61 H 0.6033 0.5154 0.4173 0.044 Uiso 1 1 calc R . .
C62 C 0.5417(3) 0.3840(2) 0.3426(2) 0.0279(7) Uani 1 1 d . . .
H62 H 0.6071 0.3824 0.3448 0.034 Uiso 1 1 calc R . .
B1 B 0.2289(3) 0.8054(3) 0.1999(3) 0.0344(9) Uani 1 1 d . . .
F1 F 0.26570(19) 0.8507(2) 0.13080(19) 0.0705(8) Uani 1 1 d . . .
F2 F 0.1304(2) 0.7967(3) 0.19835(19) 0.0823(10) Uani 1 1 d . . .
F3 F 0.2270(3) 0.71616(19) 0.1940(2) 0.0929(11) Uani 1 1 d . . .
F4 F 0.2980(2) 0.8576(2) 0.27667(18) 0.0769(9) Uani 1 1 d . . .
C65 C 0.0592(4) 0.0080(4) 0.1620(4) 0.0738(15) Uani 1 1 d . U .
H65A H 0.0839 0.0469 0.1163 0.111 Uiso 1 1 calc GR . .
H65B H -0.0125 -0.0428 0.1378 0.111 Uiso 1 1 calc GR . .
H65C H 0.1060 -0.0220 0.1843 0.111 Uiso 1 1 calc GR . .
C63 C -0.0243(4) 0.1048(4) 0.2218(3) 0.0629(13) Uani 1 1 d . U .
H63A H -0.0087 0.1516 0.2721 0.094 Uiso 1 1 calc GR . .
H63B H -0.0924 0.0490 0.2172 0.094 Uiso 1 1 calc GR . .
H63C H -0.0270 0.1360 0.1687 0.094 Uiso 1 1 calc GR . .
C64 C 0.0593(4) 0.0710(4) 0.2330(3) 0.0612(12) Uani 1 1 d . U .
O2 O 0.1330(4) 0.1055(5) 0.2962(3) 0.138(2) Uani 1 1 d . U .
O3 O -0.0619(6) -0.0273(5) 0.3852(5) 0.076(2) Uani 0.5 1 d . . P
C66 C -0.0135(10) 0.0176(10) 0.4565(8) 0.089(4) Uani 0.5 1 d . U P
C67 C 0.0314(10) 0.1226(11) 0.4706(8) 0.116(5) Uani 0.5 1 d . U P
H67A H 0.0305 0.1439 0.5290 0.174 Uiso 0.5 1 calc GR . P
H67B H -0.0102 0.1451 0.4271 0.174 Uiso 0.5 1 calc GR . P
H67C H 0.1041 0.1501 0.4652 0.174 Uiso 0.5 1 calc GR . P

loop_
_atom_site_aniso_label
_atom_site_aniso_U_11
_atom_site_aniso_U_22
_atom_site_aniso_U_33
_atom_site_aniso_U_23
_atom_site_aniso_U_13
_atom_site_aniso_U_12
Ni1 0.01777(19) 0.01746(19) 0.01809(19) 0.00448(14) 0.00865(15) 0.00819(15)
Fe1 0.0155(2) 0.0162(2) 0.0224(2) 0.00396(16) 0.00829(17) 0.00708(17)
S1 0.0161(3) 0.0168(3) 0.0176(3) 0.0027(3) 0.0056(3) 0.0063(3)
S2 0.0209(4) 0.0191(4) 0.0263(4) 0.0068(3) 0.0125(3) 0.0108(3)
P1 0.0187(4) 0.0160(4) 0.0231(4) 0.0031(3) 0.0081(3) 0.0069(3)
P2 0.0156(4) 0.0203(4) 0.0251(4) 0.0017(3) 0.0067(3) 0.0074(3)
P3 0.0242(4) 0.0211(4) 0.0218(4) 0.0073(3) 0.0122(3) 0.0120(3)
P4 0.0182(4) 0.0215(4) 0.0210(4) 0.0022(3) 0.0080(3) 0.0083(3)
O1 0.0494(16) 0.0435(15) 0.0251(13) -0.0027(11) 0.0078(11) 0.0251(13)
N1 0.0300(15) 0.0319(15) 0.0270(14) 0.0078(12) 0.0162(12) 0.0168(12)
C1 0.0212(16) 0.0268(16) 0.0303(18) 0.0079(14) 0.0088(13) 0.0143(13)
C2 0.0249(16) 0.0206(15) 0.0240(16) 0.0065(12) 0.0101(13) 0.0060(13)
C3 0.0321(18) 0.0292(18) 0.0311(18) 0.0055(14) 0.0137(15) 0.0107(15)
C4 0.044(2) 0.039(2) 0.0266(18) 0.0011(16) 0.0104(16) 0.0085(18)
C5 0.033(2) 0.047(2) 0.0274(19) 0.0091(16) 0.0002(15) 0.0097(17)
C6 0.0319(19) 0.045(2) 0.037(2) 0.0124(17) 0.0069(16) 0.0164(17)
C7 0.0309(18) 0.0314(18) 0.0287(17) 0.0060(14) 0.0084(14) 0.0151(15)
C8 0.0270(16) 0.0191(15) 0.0243(16) -0.0002(12) 0.0014(13) 0.0130(13)
C9 0.0325(18) 0.0274(17) 0.0353(19) -0.0014(14) 0.0080(15) 0.0171(15)
C10 0.044(2) 0.042(2) 0.040(2) -0.0022(16) 0.0105(17) 0.0303(18)
C11 0.056(2) 0.038(2) 0.037(2) -0.0051(16) 0.0022(18) 0.033(2)
C12 0.049(2) 0.0230(18) 0.045(2) -0.0054(16) -0.0043(18) 0.0145(17)
C13 0.0337(19) 0.0217(16) 0.0362(19) 0.0003(14) 0.0021(15) 0.0115(15)
C14 0.0230(16) 0.0202(15) 0.0359(18) 0.0085(13) 0.0142(14) 0.0044(13)
C15 0.0205(16) 0.0238(16) 0.0410(19) 0.0064(14) 0.0151(14) 0.0059(13)
C16 0.0216(16) 0.0346(18) 0.0279(17) -0.0062(14) 0.0049(13) 0.0153(14)
C17 0.032(2) 0.042(2) 0.048(2) -0.0151(18) 0.0030(17) 0.0134(17)
C18 0.029(2) 0.069(3) 0.060(3) -0.038(3) -0.009(2) 0.017(2)
C19 0.040(3) 0.113(4) 0.035(2) -0.021(3) -0.0050(19) 0.045(3)
C20 0.041(3) 0.108(4) 0.039(2) 0.015(2) 0.0078(19) 0.043(3)
C21 0.0273(19) 0.067(3) 0.037(2) 0.0128(19) 0.0032(16) 0.0218(19)
C22 0.0200(15) 0.0239(16) 0.0288(17) 0.0026(13) 0.0084(13) 0.0118(13)
C23 0.0268(18) 0.042(2) 0.0357(19) -0.0032(16) 0.0033(15) 0.0182(16)
C24 0.0307(19) 0.054(2) 0.044(2) 0.0011(18) 0.0082(16) 0.0283(18)
C25 0.041(2) 0.038(2) 0.037(2) 0.0020(16) 0.0135(16) 0.0260(17)
C26 0.0274(17) 0.0261(17) 0.0291(17) 0.0015(13) 0.0116(14) 0.0081(14)
C27 0.0222(16) 0.0270(16) 0.0272(16) 0.0079(13) 0.0121(13) 0.0109(13)
C28 0.0266(16) 0.0235(16) 0.0182(15) -0.0009(12) 0.0069(13) 0.0069(13)
C29 0.0335(18) 0.0180(15) 0.0242(16) -0.0029(12) 0.0109(14) 0.0044(13)
C30 0.0365(18) 0.0166(15) 0.0281(17) 0.0050(12) 0.0199(14) 0.0116(13)
C31 0.0278(17) 0.0374(19) 0.0208(16) 0.0071(14) 0.0110(13) 0.0169(15)
C32 0.0325(19) 0.040(2) 0.0260(17) -0.0003(15) 0.0077(14) 0.0184(16)
C33 0.039(2) 0.059(3) 0.038(2) -0.0144(19) 0.0020(17) 0.023(2)
C34 0.055(3) 0.096(4) 0.028(2) -0.004(2) -0.0020(19) 0.046(3)
C35 0.064(3) 0.091(4) 0.031(2) 0.023(2) 0.011(2) 0.051(3)
C36 0.043(2) 0.055(2) 0.0313(19) 0.0201(17) 0.0130(17) 0.0277(19)
C37 0.0332(18) 0.0234(16) 0.0216(15) 0.0130(13) 0.0170(13) 0.0156(14)
C38 0.0354(19) 0.0274(17) 0.0356(19) 0.0129(14) 0.0184(15) 0.0184(15)
C39 0.054(2) 0.042(2) 0.050(2) 0.0210(18) 0.032(2) 0.035(2)
C40 0.071(3) 0.033(2) 0.037(2) 0.0123(16) 0.033(2) 0.031(2)
C41 0.058(2) 0.0290(18) 0.0274(18) 0.0072(15) 0.0202(17) 0.0166(18)
C42 0.0382(19) 0.0304(17) 0.0247(17) 0.0082(14) 0.0163(14) 0.0170(15)
C43 0.0330(18) 0.0234(16) 0.0287(17) 0.0100(13) 0.0187(14) 0.0134(14)
C44 0.0244(17) 0.0283(17) 0.0332(18) 0.0062(14) 0.0163(14) 0.0088(14)
C45 0.0371(19) 0.0219(16) 0.0302(17) 0.0110(13) 0.0221(15) 0.0142(14)
C46 0.041(2) 0.0254(17) 0.0321(18) 0.0111(14) 0.0162(16) 0.0163(15)
C47 0.064(3) 0.0319(19) 0.0300(19) 0.0054(15) 0.0118(18) 0.0237(19)
C48 0.082(3) 0.044(2) 0.031(2) 0.0051(17) 0.021(2) 0.039(2)
C49 0.073(3) 0.056(3) 0.041(2) 0.0123(19) 0.032(2) 0.046(2)
C50 0.048(2) 0.050(2) 0.0314(19) 0.0107(17) 0.0198(17) 0.0306(19)
C51 0.0148(14) 0.0299(17) 0.0237(16) -0.0002(13) 0.0080(12) 0.0074(13)
C52 0.0246(17) 0.0292(18) 0.0354(19) -0.0052(14) 0.0126(15) 0.0057(14)
C53 0.0243(18) 0.043(2) 0.039(2) -0.0152(17) 0.0122(16) 0.0026(16)
C54 0.0215(18) 0.066(3) 0.0268(18) -0.0115(18) 0.0028(14) 0.0128(18)
C55 0.0286(18) 0.054(2) 0.0302(19) 0.0044(17) 0.0086(15) 0.0201(17)
C56 0.0201(16) 0.0350(18) 0.0277(17) -0.0021(14) 0.0070(13) 0.0107(14)
C57 0.0257(16) 0.0232(15) 0.0180(15) 0.0010(12) 0.0062(12) 0.0132(13)
C58 0.0264(17) 0.0338(18) 0.0299(17) 0.0026(14) 0.0074(14) 0.0166(15)
C59 0.043(2) 0.048(2) 0.0293(18) 0.0071(16) 0.0137(16) 0.0331(18)
C60 0.056(2) 0.039(2) 0.0243(17) -0.0004(15) 0.0094(16) 0.0319(19)
C61 0.045(2) 0.0345(19) 0.0273(18) -0.0069(15) 0.0004(16) 0.0184(17)
C62 0.0282(17) 0.0318(18) 0.0254(17) -0.0002(14) 0.0040(14) 0.0162(15)
B1 0.025(2) 0.027(2) 0.042(2) 0.0010(17) 0.0020(17) 0.0063(16)
F1 0.0405(14) 0.0801(19) 0.0763(19) 0.0447(16) 0.0093(13) 0.0135(13)
F2 0.0424(15) 0.146(3) 0.0638(18) 0.0184(18) 0.0107(13) 0.0473(18)
F3 0.112(3) 0.0312(14) 0.128(3) 0.0014(16) 0.045(2) 0.0179(16)
F4 0.0367(14) 0.101(2) 0.0622(17) -0.0269(16) 0.0008(12) 0.0087(14)
C65 0.052(3) 0.076(4) 0.087(4) -0.007(3) 0.015(3) 0.024(3)
C63 0.062(3) 0.061(3) 0.072(3) 0.019(2) 0.030(3) 0.026(2)
C64 0.036(2) 0.072(3) 0.065(3) -0.005(2) 0.007(2) 0.017(2)
O2 0.069(3) 0.241(6) 0.098(3) -0.055(4) -0.012(3) 0.083(4)
O3 0.078(5) 0.067(5) 0.063(4) 0.000(4) -0.011(4) 0.027(4)
C66 0.088(7) 0.098(7) 0.071(6) -0.012(5) -0.027(5) 0.056(6)
C67 0.076(8) 0.154(12) 0.080(8) -0.076(8) 0.002(6) 0.029(8)

loop_
_atom_type_symbol
_atom_type_description
_atom_type_scat_dispersion_real
_atom_type_scat_dispersion_imag
_atom_type_scat_source
C C 0.0033 0.0016 'International Tables Vol C Tables 4.2.6.8 and 6.1.1.4'
H H 0.0000 0.0000 'International Tables Vol C Tables 4.2.6.8 and 6.1.1.4'
B B 0.0013 0.0007 'International Tables Vol C Tables 4.2.6.8 and 6.1.1.4'
F F 0.0171 0.0103 'International Tables Vol C Tables 4.2.6.8 and 6.1.1.4'
Fe Fe 0.3463 0.8444 'International Tables Vol C Tables 4.2.6.8 and 6.1.1.4'
N N 0.0061 0.0033 'International Tables Vol C Tables 4.2.6.8 and 6.1.1.4'
Ni Ni 0.3393 1.1124 'International Tables Vol C Tables 4.2.6.8 and 6.1.1.4'
O O 0.0106 0.0060 'International Tables Vol C Tables 4.2.6.8 and 6.1.1.4'
P P 0.1023 0.0942 'International Tables Vol C Tables 4.2.6.8 and 6.1.1.4'
S S 0.1246 0.1234 'International Tables Vol C Tables 4.2.6.8 and 6.1.1.4'

loop_
_geom_angle_atom_site_label_1
_geom_angle_atom_site_label_2
_geom_angle_atom_site_label_3
_geom_angle
_geom_angle_site_symmetry_3
S1 Ni1 S2 83.12(3) .
P3 Ni1 S1 172.63(3) .
P3 Ni1 S2 89.61(3) .
P4 Ni1 S1 89.67(3) .
P4 Ni1 S2 169.09(3) .
P4 Ni1 P3 97.35(3) .
S1 Fe1 H 85.4(9) .
S1 Fe1 S2 80.17(3) .
S2 Fe1 H 90.4(9) .
P1 Fe1 H 78.0(9) .
P1 Fe1 S1 92.53(3) .
P1 Fe1 S2 166.80(3) .
P1 Fe1 P2 87.11(3) .
P2 Fe1 H 81.7(9) .
P2 Fe1 S1 166.96(3) .
P2 Fe1 S2 97.52(3) .
C1 Fe1 H 171.6(9) .
C1 Fe1 S1 98.26(10) .
C1 Fe1 S2 97.57(10) .
C1 Fe1 P1 94.34(10) .
C1 Fe1 P2 94.76(10) .
Ni1 S1 Fe1 89.94(3) .
C28 S1 Ni1 100.20(10) .
C28 S1 Fe1 104.13(11) .
Ni1 S2 Fe1 89.38(3) .
C30 S2 Ni1 97.59(10) .
C30 S2 Fe1 106.25(10) .
C2 P1 Fe1 117.52(10) .
C2 P1 C8 104.39(14) .
C8 P1 Fe1 117.15(10) .
C14 P1 Fe1 109.23(11) .
C14 P1 C2 103.14(15) .
C14 P1 C8 103.71(15) .
C15 P2 Fe1 108.21(11) .
C15 P2 C16 104.67(16) .
C15 P2 C22 99.07(15) .
C16 P2 Fe1 118.94(11) .
C16 P2 C22 101.61(14) .
C22 P2 Fe1 121.53(10) .
C31 P3 Ni1 116.34(11) .
C31 P3 C37 106.83(15) .
C31 P3 C43 103.33(15) .
C37 P3 Ni1 109.13(10) .
C37 P3 C43 101.74(14) .
C43 P3 Ni1 118.04(10) .
C44 P4 Ni1 116.93(11) .
C51 P4 Ni1 110.15(10) .
C51 P4 C44 102.83(15) .
C57 P4 Ni1 116.13(10) .
C57 P4 C44 102.88(14) .
C57 P4 C51 106.62(14) .
C43 N1 C44 113.6(3) .
C45 N1 C43 123.0(3) .
C45 N1 C44 122.9(3) .
O1 C1 Fe1 173.1(3) .
C3 C2 P1 118.3(2) .
C7 C2 P1 123.0(2) .
C7 C2 C3 118.6(3) .
C2 C3 H3 119.8 .
C4 C3 C2 120.4(3) .
C4 C3 H3 119.8 .
C3 C4 H4 120.2 .
C3 C4 C5 119.7(3) .
C5 C4 H4 120.2 .
C4 C5 H5 119.8 .
C6 C5 C4 120.3(3) .
C6 C5 H5 119.8 .
C5 C6 H6 119.8 .
C5 C6 C7 120.5(3) .
C7 C6 H6 119.8 .
C2 C7 H7 119.8 .
C6 C7 C2 120.4(3) .
C6 C7 H7 119.8 .
C9 C8 P1 118.7(2) .
C9 C8 C13 119.0(3) .
C13 C8 P1 122.0(3) .
C8 C9 H9 119.7 .
C10 C9 C8 120.7(3) .
C10 C9 H9 119.7 .
C9 C10 H10 120.1 .
C11 C10 C9 119.8(4) .
C11 C10 H10 120.1 .
C10 C11 H11 119.9 .
C12 C11 C10 120.2(3) .
C12 C11 H11 119.9 .
C11 C12 H12 119.5 .
C11 C12 C13 121.1(3) .
C13 C12 H12 119.5 .
C8 C13 C12 119.1(3) .
C8 C13 H13 120.4 .
C12 C13 H13 120.4 .
P1 C14 H14 121.6 .
C15 C14 P1 116.9(2) .
C15 C14 H14 121.6 .
P2 C15 H15 120.9 .
C14 C15 P2 118.1(2) .
C14 C15 H15 120.9 .
C17 C16 P2 123.4(3) .
C17 C16 C21 119.4(3) .
C21 C16 P2 117.2(3) .
C16 C17 H17 120.2 .
C16 C17 C18 119.7(4) .
C18 C17 H17 120.2 .
C17 C18 H18 119.7 .
C19 C18 C17 120.5(4) .
C19 C18 H18 119.7 .
C18 C19 H19 119.9 .
C18 C19 C20 120.2(4) .
C20 C19 H19 119.9 .
C19 C20 H20 119.8 .
C19 C20 C21 120.3(5) .
C21 C20 H20 119.8 .
C16 C21 C20 119.9(4) .
C16 C21 H21 120.0 .
C20 C21 H21 120.0 .
C23 C22 P2 120.1(2) .
C27 C22 P2 121.5(2) .
C27 C22 C23 118.0(3) .
C22 C23 H23 119.7 .
C24 C23 C22 120.6(3) .
C24 C23 H23 119.7 .
C23 C24 H24 119.8 .
C25 C24 C23 120.3(3) .
C25 C24 H24 119.8 .
C24 C25 H25 120.3 .
C26 C25 C24 119.4(3) .
C26 C25 H25 120.3 .
C25 C26 H26 119.9 .
C25 C26 C27 120.3(3) .
C27 C26 H26 119.9 .
C22 C27 C26 121.2(3) .
C22 C27 H27 119.4 .
C26 C27 H27 119.4 .
S1 C28 H28A 108.7 .
S1 C28 H28B 108.7 .
H28A C28 H28B 107.6 .
C29 C28 S1 114.2(2) .
C29 C28 H28A 108.7 .
C29 C28 H28B 108.7 .
C28 C29 H29A 107.9 .
C28 C29 H29B 107.9 .
H29A C29 H29B 107.2 .
C30 C29 C28 117.7(3) .
C30 C29 H29A 107.9 .
C30 C29 H29B 107.9 .
S2 C30 H30A 108.3 .
S2 C30 H30B 108.3 .
C29 C30 S2 116.1(2) .
C29 C30 H30A 108.3 .
C29 C30 H30B 108.3 .
H30A C30 H30B 107.4 .
C32 C31 P3 120.1(3) .
C32 C31 C36 119.6(3) .
C36 C31 P3 120.1(3) .
C31 C32 H32 119.7 .
C31 C32 C33 120.5(4) .
C33 C32 H32 119.7 .
C32 C33 H33 120.3 .
C34 C33 C32 119.3(4) .
C34 C33 H33 120.3 .
C33 C34 H34 119.8 .
C35 C34 C33 120.4(4) .
C35 C34 H34 119.8 .
C34 C35 H35 119.8 .
C36 C35 C34 120.4(4) .
C36 C35 H35 119.8 .
C31 C36 H36 120.1 .
C35 C36 C31 119.8(4) .
C35 C36 H36 120.1 .
C38 C37 P3 122.3(3) .
C38 C37 C42 119.4(3) .
C42 C37 P3 118.1(2) .
C37 C38 H38 120.4 .
C37 C38 C39 119.2(3) .
C39 C38 H38 120.4 .
C38 C39 H39 119.6 .
C40 C39 C38 120.9(3) .
C40 C39 H39 119.6 .
C39 C40 H40 119.9 .
C39 C40 C41 120.1(3) .
C41 C40 H40 119.9 .
C40 C41 H41 120.0 .
C40 C41 C42 119.9(4) .
C42 C41 H41 120.0 .
C37 C42 H42 119.8 .
C41 C42 C37 120.3(3) .
C41 C42 H42 119.8 .
P3 C43 H43A 108.3 .
P3 C43 H43B 108.3 .
N1 C43 P3 115.7(2) .
N1 C43 H43A 108.3 .
N1 C43 H43B 108.3 .
H43A C43 H43B 107.4 .
P4 C44 H44A 109.4 .
P4 C44 H44B 109.4 .
N1 C44 P4 111.0(2) .
N1 C44 H44A 109.4 .
N1 C44 H44B 109.4 .
H44A C44 H44B 108.0 .
N1 C45 C50 120.5(3) .
C46 C45 N1 121.6(3) .
C46 C45 C50 117.9(3) .
C45 C46 H46 119.7 .
C47 C46 C45 120.7(3) .
C47 C46 H46 119.7 .
C46 C47 H47 119.5 .
C48 C47 C46 120.9(4) .
C48 C47 H47 119.5 .
C47 C48 H48 120.6 .
C49 C48 C47 118.9(3) .
C49 C48 H48 120.6 .
C48 C49 H49 119.2 .
C48 C49 C50 121.5(4) .
C50 C49 H49 119.2 .
C45 C50 H50 120.0 .
C49 C50 C45 120.1(4) .
C49 C50 H50 120.0 .
C52 C51 P4 119.4(3) .
C56 C51 P4 120.8(2) .
C56 C51 C52 119.5(3) .
C51 C52 H52 120.0 .
C53 C52 C51 119.9(3) .
C53 C52 H52 120.0 .
C52 C53 H53 120.0 .
C54 C53 C52 120.1(3) .
C54 C53 H53 120.0 .
C53 C54 H54 119.8 .
C55 C54 C53 120.4(3) .
C55 C54 H54 119.8 .
C54 C55 H55 120.0 .
C54 C55 C56 120.1(4) .
C56 C55 H55 120.0 .
C51 C56 H56 120.0 .
C55 C56 C51 120.0(3) .
C55 C56 H56 120.0 .
C58 C57 P4 120.5(2) .
C62 C57 P4 120.3(2) .
C62 C57 C58 119.0(3) .
C57 C58 H58 119.7 .
C59 C58 C57 120.6(3) .
C59 C58 H58 119.7 .
C58 C59 H59 119.9 .
C58 C59 C60 120.1(3) .
C60 C59 H59 119.9 .
C59 C60 H60 120.1 .
C61 C60 C59 119.9(3) .
C61 C60 H60 120.1 .
C60 C61 H61 119.7 .
C60 C61 C62 120.6(3) .
C62 C61 H61 119.7 .
C57 C62 C61 119.9(3) .
C57 C62 H62 120.1 .
C61 C62 H62 120.1 .
F2 B1 F1 112.1(3) .
F3 B1 F1 107.7(4) .
F3 B1 F2 109.8(4) .
F3 B1 F4 108.2(4) .
F4 B1 F1 109.1(3) .
F4 B1 F2 109.8(4) .
H65A C65 H65B 109.5 .
H65A C65 H65C 109.5 .
H65B C65 H65C 109.5 .
C64 C65 H65A 109.5 .
C64 C65 H65B 109.5 .
C64 C65 H65C 109.5 .
H63A C63 H63B 109.5 .
H63A C63 H63C 109.5 .
H63B C63 H63C 109.5 .
C64 C63 H63A 109.5 .
C64 C63 H63B 109.5 .
C64 C63 H63C 109.5 .
C65 C64 C63 119.6(4) .
O2 C64 C65 120.9(5) .
O2 C64 C63 118.8(5) .
O3 C66 C66 130.6(16) 2_556
O3 C66 C67 121.3(12) .
C67 C66 C66 108.1(13) 2_556
C66 C67 H67A 109.5 .
C66 C67 H67B 109.5 .
C66 C67 H67C 109.5 .
H67A C67 H67B 109.5 .
H67A C67 H67C 109.5 .
H67B C67 H67C 109.5 .

loop_
_geom_bond_atom_site_label_1
_geom_bond_atom_site_label_2
_geom_bond_distance
_geom_bond_site_symmetry_2
Ni1 S1 2.2294(8) .
Ni1 S2 2.2428(8) .
Ni1 P3 2.1827(8) .
Ni1 P4 2.1827(9) .
Fe1 H 1.98(3) .
Fe1 S1 2.2992(8) .
Fe1 S2 2.3083(8) .
Fe1 P1 2.1718(9) .
Fe1 P2 2.1809(9) .
Fe1 C1 1.789(3) .
S1 C28 1.835(3) .
S2 C30 1.837(3) .
P1 C2 1.831(3) .
P1 C8 1.831(3) .
P1 C14 1.812(3) .
P2 C15 1.821(3) .
P2 C16 1.828(3) .
P2 C22 1.840(3) .
P3 C31 1.814(3) .
P3 C37 1.819(3) .
P3 C43 1.874(3) .
P4 C44 1.857(3) .
P4 C51 1.826(3) .
P4 C57 1.817(3) .
O1 C1 1.153(4) .
N1 C43 1.442(4) .
N1 C44 1.446(4) .
N1 C45 1.398(4) .
C2 C3 1.404(5) .
C2 C7 1.391(5) .
C3 H3 0.9500 .
C3 C4 1.385(5) .
C4 H4 0.9500 .
C4 C5 1.387(6) .
C5 H5 0.9500 .
C5 C6 1.370(5) .
C6 H6 0.9500 .
C6 C7 1.384(5) .
C7 H7 0.9500 .
C8 C9 1.393(5) .
C8 C13 1.394(4) .
C9 H9 0.9500 .
C9 C10 1.391(5) .
C10 H10 0.9500 .
C10 C11 1.372(5) .
C11 H11 0.9500 .
C11 C12 1.366(6) .
C12 H12 0.9500 .
C12 C13 1.400(5) .
C13 H13 0.9500 .
C14 H14 0.9500 .
C14 C15 1.320(5) .
C15 H15 0.9500 .
C16 C17 1.384(5) .
C16 C21 1.387(5) .
C17 H17 0.9500 .
C17 C18 1.402(6) .
C18 H18 0.9500 .
C18 C19 1.361(7) .
C19 H19 0.9500 .
C19 C20 1.370(7) .
C20 H20 0.9500 .
C20 C21 1.395(5) .
C21 H21 0.9500 .
C22 C23 1.393(4) .
C22 C27 1.384(4) .
C23 H23 0.9500 .
C23 C24 1.388(5) .
C24 H24 0.9500 .
C24 C25 1.385(5) .
C25 H25 0.9500 .
C25 C26 1.372(5) .
C26 H26 0.9500 .
C26 C27 1.387(4) .
C27 H27 0.9500 .
C28 H28A 0.9900 .
C28 H28B 0.9900 .
C28 C29 1.524(4) .
C29 H29A 0.9900 .
C29 H29B 0.9900 .
C29 C30 1.517(5) .
C30 H30A 0.9900 .
C30 H30B 0.9900 .
C31 C32 1.382(5) .
C31 C36 1.401(5) .
C32 H32 0.9500 .
C32 C33 1.392(5) .
C33 H33 0.9500 .
C33 C34 1.385(6) .
C34 H34 0.9500 .
C34 C35 1.383(7) .
C35 H35 0.9500 .
C35 C36 1.376(6) .
C36 H36 0.9500 .
C37 C38 1.392(4) .
C37 C42 1.397(5) .
C38 H38 0.9500 .
C38 C39 1.395(5) .
C39 H39 0.9500 .
C39 C40 1.375(6) .
C40 H40 0.9500 .
C40 C41 1.376(6) .
C41 H41 0.9500 .
C41 C42 1.388(5) .
C42 H42 0.9500 .
C43 H43A 0.9900 .
C43 H43B 0.9900 .
C44 H44A 0.9900 .
C44 H44B 0.9900 .
C45 C46 1.395(5) .
C45 C50 1.405(5) .
C46 H46 0.9500 .
C46 C47 1.392(5) .
C47 H47 0.9500 .
C47 C48 1.376(6) .
C48 H48 0.9500 .
C48 C49 1.373(6) .
C49 H49 0.9500 .
C49 C50 1.390(5) .
C50 H50 0.9500 .
C51 C52 1.396(4) .
C51 C56 1.394(5) .
C52 H52 0.9500 .
C52 C53 1.392(5) .
C53 H53 0.9500 .
C53 C54 1.380(6) .
C54 H54 0.9500 .
C54 C55 1.380(5) .
C55 H55 0.9500 .
C55 C56 1.392(5) .
C56 H56 0.9500 .
C57 C58 1.400(4) .
C57 C62 1.390(4) .
C58 H58 0.9500 .
C58 C59 1.381(5) .
C59 H59 0.9500 .
C59 C60 1.383(5) .
C60 H60 0.9500 .
C60 C61 1.377(5) .
C61 H61 0.9500 .
C61 C62 1.394(5) .
C62 H62 0.9500 .
B1 F1 1.396(5) .
B1 F2 1.370(5) .
B1 F3 1.354(5) .
B1 F4 1.368(5) .
C65 H65A 0.9800 .
C65 H65B 0.9800 .
C65 H65C 0.9800 .
C65 C64 1.465(7) .
C63 H63A 0.9800 .
C63 H63B 0.9800 .
C63 H63C 0.9800 .
C63 C64 1.482(7) .
C64 O2 1.208(6) .
O3 C66 1.208(12) .
C66 C66 1.52(2) 2_556
C66 C67 1.447(19) .
C67 H67A 0.9800 .
C67 H67B 0.9800 .
C67 H67C 0.9800 .

loop_
_geom_torsion_atom_site_label_1
_geom_torsion_atom_site_label_2
_geom_torsion_atom_site_label_3
_geom_torsion_atom_site_label_4
_geom_torsion
Ni1 S1 C28 C29 -18.0(2)
Ni1 S2 C30 C29 24.0(2)
Ni1 P3 C31 C32 8.2(3)
Ni1 P3 C31 C36 -177.4(2)
Ni1 P3 C37 C38 103.6(2)
Ni1 P3 C37 C42 -71.6(2)
Ni1 P3 C43 N1 -26.5(3)
Ni1 P4 C44 N1 47.3(2)
Ni1 P4 C51 C52 76.9(3)
Ni1 P4 C51 C56 -96.8(2)
Ni1 P4 C57 C58 172.8(2)
Ni1 P4 C57 C62 -12.7(3)
Fe1 S1 C28 C29 74.6(2)
Fe1 S2 C30 C29 -67.6(2)
Fe1 P1 C2 C3 -63.9(3)
Fe1 P1 C2 C7 114.2(3)
Fe1 P1 C8 C9 -50.6(3)
Fe1 P1 C8 C13 122.8(2)
Fe1 P1 C14 C15 -7.0(3)
Fe1 P2 C15 C14 1.6(3)
Fe1 P2 C16 C17 -125.4(3)
Fe1 P2 C16 C21 55.5(3)
Fe1 P2 C22 C23 -160.7(2)
Fe1 P2 C22 C27 26.9(3)
S1 C28 C29 C30 -57.3(3)
P1 C2 C3 C4 -179.5(3)
P1 C2 C7 C6 -179.2(3)
P1 C8 C9 C10 173.7(3)
P1 C8 C13 C12 -173.1(3)
P1 C14 C15 P2 3.5(4)
P2 C16 C17 C18 -178.2(3)
P2 C16 C21 C20 178.9(3)
P2 C22 C23 C24 -175.4(3)
P2 C22 C27 C26 177.5(2)
P3 C31 C32 C33 174.0(3)
P3 C31 C36 C35 -173.1(3)
P3 C37 C38 C39 -176.3(2)
P3 C37 C42 C41 177.5(2)
P4 C51 C52 C53 -174.3(2)
P4 C51 C56 C55 173.4(2)
P4 C57 C58 C59 174.6(3)
P4 C57 C62 C61 -174.2(3)
N1 C45 C46 C47 -174.9(3)
N1 C45 C50 C49 176.2(3)
C2 P1 C8 C9 81.2(3)
C2 P1 C8 C13 -105.3(3)
C2 P1 C14 C15 -132.8(3)
C2 C3 C4 C5 -1.1(5)
C3 C2 C7 C6 -1.1(5)
C3 C4 C5 C6 -1.2(6)
C4 C5 C6 C7 2.5(6)
C5 C6 C7 C2 -1.3(5)
C7 C2 C3 C4 2.3(5)
C8 P1 C2 C3 164.4(2)
C8 P1 C2 C7 -17.5(3)
C8 P1 C14 C15 118.6(3)
C8 C9 C10 C11 -0.9(5)
C9 C8 C13 C12 0.3(5)
C9 C10 C11 C12 1.4(6)
C10 C11 C12 C13 -1.0(6)
C11 C12 C13 C8 0.1(5)
C13 C8 C9 C10 0.1(5)
C14 P1 C2 C3 56.2(3)
C14 P1 C2 C7 -125.6(3)
C14 P1 C8 C9 -171.0(3)
C14 P1 C8 C13 2.4(3)
C15 P2 C16 C17 -4.5(3)
C15 P2 C16 C21 176.4(3)
C15 P2 C22 C23 81.3(3)
C15 P2 C22 C27 -91.1(3)
C16 P2 C15 C14 -126.2(3)
C16 P2 C22 C23 -25.8(3)
C16 P2 C22 C27 161.8(3)
C16 C17 C18 C19 -1.0(6)
C17 C16 C21 C20 -0.3(6)
C17 C18 C19 C20 0.6(7)
C18 C19 C20 C21 0.0(7)
C19 C20 C21 C16 -0.1(6)
C21 C16 C17 C18 0.9(5)
C22 P2 C15 C14 129.2(3)
C22 P2 C16 C17 98.2(3)
C22 P2 C16 C21 -80.9(3)
C22 C23 C24 C25 -1.1(6)
C23 C22 C27 C26 4.9(5)
C23 C24 C25 C26 2.8(6)
C24 C25 C26 C27 -0.6(5)
C25 C26 C27 C22 -3.4(5)
C27 C22 C23 C24 -2.7(5)
C28 C29 C30 S2 53.7(3)
C31 P3 C37 C38 -22.9(3)
C31 P3 C37 C42 161.8(2)
C31 P3 C43 N1 103.5(3)
C31 C32 C33 C34 -1.0(5)
C32 C31 C36 C35 1.3(5)
C32 C33 C34 C35 1.7(6)
C33 C34 C35 C36 -0.8(7)
C34 C35 C36 C31 -0.7(6)
C36 C31 C32 C33 -0.4(5)
C37 P3 C31 C32 130.4(3)
C37 P3 C31 C36 -55.2(3)
C37 P3 C43 N1 -145.8(2)
C37 C38 C39 C40 -0.2(5)
C38 C37 C42 C41 2.1(5)
C38 C39 C40 C41 0.8(5)
C39 C40 C41 C42 0.1(5)
C40 C41 C42 C37 -1.6(5)
C42 C37 C38 C39 -1.2(5)
C43 P3 C31 C32 -122.8(3)
C43 P3 C31 C36 51.6(3)
C43 P3 C37 C38 -130.9(3)
C43 P3 C37 C42 53.8(3)
C43 N1 C44 P4 -83.2(3)
C43 N1 C45 C46 11.2(5)
C43 N1 C45 C50 -165.4(3)
C44 P4 C51 C52 -48.4(3)
C44 P4 C51 C56 137.9(3)
C44 P4 C57 C58 -58.2(3)
C44 P4 C57 C62 116.3(3)
C44 N1 C43 P3 72.1(3)
C44 N1 C45 C46 -160.3(3)
C44 N1 C45 C50 23.1(5)
C45 N1 C43 P3 -100.1(3)
C45 N1 C44 P4 89.1(3)
C45 C46 C47 C48 -1.9(5)
C46 C45 C50 C49 -0.5(5)
C46 C47 C48 C49 0.7(6)
C47 C48 C49 C50 0.6(6)
C48 C49 C50 C45 -0.7(6)
C50 C45 C46 C47 1.8(5)
C51 P4 C44 N1 168.1(2)
C51 P4 C57 C58 49.6(3)
C51 P4 C57 C62 -135.8(3)
C51 C52 C53 C54 1.1(5)
C52 C51 C56 C55 -0.3(5)
C52 C53 C54 C55 -0.7(5)
C53 C54 C55 C56 -0.1(5)
C54 C55 C56 C51 0.6(5)
C56 C51 C52 C53 -0.6(5)
C57 P4 C44 N1 -81.2(2)
C57 P4 C51 C52 -156.3(2)
C57 P4 C51 C56 30.1(3)
C57 C58 C59 C60 -0.4(5)
C58 C57 C62 C61 0.4(5)
C58 C59 C60 C61 0.4(5)
C59 C60 C61 C62 0.0(5)
C60 C61 C62 C57 -0.4(5)
C62 C57 C58 C59 0.0(5)
